data_4077152
loop_
_publ_author_name
'Ramachandran, Bhaskar M.'
'Trupia, Sabrina M.'
'Geiger, William E.'
'Carroll, Patrick J.'
'Sneddon, Larry G.'

_publ_section_title
;
 Synthetic, Structural, Chemical, and Electrochemical Studies of the
 Metallatricarbadecaboranyl Analogues of Ferrocene, Ruthenocene, and
 Osmocene and the Observation of a
 Reversible\h6&#x2212;\h4Tricarbadecaboranyl Coordination that Is
 Analogous to the\h5&#x2212;\h3Cyclopentadienyl Ring-Slippage Process
;
_journal_issue 23
_journal_name_full Organometallics
_journal_page_first 5078
_journal_paper_doi 10.1021/om020757u
_journal_volume 21
_journal_year 2002
_chemical_formula_sum 'C14 H19 B7 Fe'
_chemical_formula_weight 318.81
_space_group_IT_number 2
_symmetry_cell_setting triclinic
_symmetry_Int_Tables_number 2
_symmetry_space_group_name_Hall '-P 1'
_symmetry_space_group_name_H-M 'P -1'
_atom_sites_solution_hydrogens geom
_atom_sites_solution_primary direct
_atom_sites_solution_secondary difmap
_audit_creation_method SHELXL
_cell_angle_alpha 97.413(2)
_cell_angle_beta 107.522(3)
_cell_angle_gamma 76.351(3)
_cell_formula_units_Z 2
_cell_length_a 8.0188(3)
_cell_length_b 15.4779(7)
_cell_length_c 6.7169(2)
_cell_measurement_temperature 210(2)
_cell_volume 771.02(5)
_computing_structure_refinement 'SHELXL-93 (Sheldrick, 1993)'
_computing_structure_solution 'SIR92 (Altomare, 1993)'
_diffrn_ambient_temperature 210(2)
_diffrn_measurement_device 'image plate area detector'
_diffrn_measurement_device_type 'Rigaku R-AXIS IIc'
_diffrn_measurement_method 'phi oscillations'
_diffrn_radiation_monochromator graphite
_diffrn_radiation_source 'rotating anode'
_diffrn_radiation_type MoK\a
_diffrn_radiation_wavelength 0.71069
_diffrn_reflns_av_R_equivalents 0.0247
_diffrn_reflns_av_sigmaI/netI 0.0242
_diffrn_reflns_limit_h_max 9
_diffrn_reflns_limit_h_min -9
_diffrn_reflns_limit_k_max 16
_diffrn_reflns_limit_k_min -18
_diffrn_reflns_limit_l_max 8
_diffrn_reflns_limit_l_min -8
_diffrn_reflns_number 6640
_diffrn_reflns_theta_max 25.35
_diffrn_reflns_theta_min 2.71
_exptl_absorpt_coefficient_mu 0.962
_exptl_absorpt_correction_type none
_exptl_crystal_density_diffrn 1.373
_exptl_crystal_F_000 328
_exptl_crystal_size_max 0.35
_exptl_crystal_size_mid 0.30
_exptl_crystal_size_min 0.14
_refine_diff_density_max 0.359
_refine_diff_density_min -0.524
_refine_diff_density_rms 0.063
_refine_ls_extinction_method none
_refine_ls_goodness_of_fit_all 1.040
_refine_ls_goodness_of_fit_obs 1.043
_refine_ls_matrix_type full
_refine_ls_number_parameters 255
_refine_ls_number_reflns 2614
_refine_ls_number_restraints 0
_refine_ls_restrained_S_all 1.040
_refine_ls_restrained_S_obs 1.043
_refine_ls_R_factor_all 0.0433
_refine_ls_R_factor_obs 0.0407
_refine_ls_shift/esd_max -0.001
_refine_ls_shift/esd_mean 0.000
_refine_ls_structure_factor_coef Fsqd
_refine_ls_weighting_details 'w=1/[\s^2^(Fo^2^)+(0.0498P)^2^+0.9162P] where P=(Fo^2^+2Fc^2^)/3'
_refine_ls_weighting_scheme calc
_refine_ls_wR_factor_all 0.1029
_refine_ls_wR_factor_obs 0.1003
_reflns_number_observed 2482
_reflns_number_total 2614
_reflns_observed_criterion >2sigma(I)
_cod_data_source_file om020757u.cif
_cod_data_source_block cmpd7
_cod_depositor_comments
;
The following automatic conversions were performed:

'_refine_ls_weighting_scheme' value 'calc
w=1/[\s^2^(Fo^2^)+(0.0498P)^2^+0.9162P] where P=(Fo^2^+2Fc^2^)/3' was
changed to 'calc'. New tag '_refine_ls_weighting_details' was
created. The value of the new tag was set to
'w=1/[\s^2^(Fo^2^)+(0.0498P)^2^+0.9162P] where P=(Fo^2^+2Fc^2^)/3'.

Automatic conversion script
Id: cif_fix_values 3143 2015-03-26 13:38:13Z robertas 
;
_cod_original_sg_symbol_H-M 'P -1       '
_cod_database_code 4077152

loop_
_symmetry_equiv_pos_as_xyz
'x, y, z'
'-x, -y, -z'

loop_
_atom_site_aniso_label
_atom_site_aniso_U_11
_atom_site_aniso_U_22
_atom_site_aniso_U_33
_atom_site_aniso_U_23
_atom_site_aniso_U_13
_atom_site_aniso_U_12
Fe1 0.0268(2) 0.0320(2) 0.0311(2) -0.0029(2) 0.0078(2) -0.0079(2)
C2 0.0324(14) 0.0352(14) 0.0280(13) -0.0015(11) 0.0107(12) -0.0075(12)
C3 0.035(2) 0.038(2) 0.0365(15) 0.0009(12) 0.0062(13) -0.0096(13)
C4 0.0350(15) 0.0366(15) 0.0330(14) 0.0011(12) 0.0136(12) -0.0106(12)
B5 0.046(2) 0.040(2) 0.029(2) -0.0032(13) 0.0151(15) -0.0099(15)
B6 0.037(2) 0.046(2) 0.030(2) 0.0035(14) 0.0027(14) -0.012(2)
B7 0.026(2) 0.045(2) 0.036(2) 0.0009(14) 0.0087(14) -0.0073(14)
B8 0.047(2) 0.040(2) 0.036(2) -0.0051(14) 0.011(2) -0.016(2)
B9 0.031(2) 0.048(2) 0.040(2) 0.0039(15) 0.0012(15) -0.014(2)
B10 0.037(2) 0.049(2) 0.041(2) 0.0029(15) 0.008(2) -0.020(2)
B11 0.049(2) 0.047(2) 0.028(2) -0.0022(14) 0.005(2) -0.020(2)
C12 0.036(2) 0.0328(14) 0.0370(15) -0.0005(11) 0.0154(13) -0.0061(12)
C13 0.041(2) 0.041(2) 0.040(2) 0.0004(13) 0.0173(14) -0.0038(14)
C14 0.043(2) 0.042(2) 0.045(2) 0.0059(14) 0.0125(15) -0.0048(14)
C15 0.037(2) 0.042(2) 0.065(2) 0.009(2) 0.016(2) -0.0014(14)
C16 0.043(2) 0.044(2) 0.064(2) -0.004(2) 0.028(2) -0.0025(15)
C17 0.042(2) 0.042(2) 0.044(2) -0.0020(13) 0.0200(15) -0.0056(14)
C18 0.073(3) 0.083(3) 0.061(2) 0.010(2) -0.016(2) -0.048(3)
C19 0.032(2) 0.041(2) 0.133(4) -0.012(2) -0.003(2) -0.018(2)
C20 0.086(3) 0.135(4) 0.067(3) -0.042(3) 0.043(3) -0.091(3)
C21 0.047(2) 0.045(2) 0.089(3) 0.019(2) -0.018(2) -0.023(2)
C22 0.067(3) 0.065(2) 0.067(2) -0.033(2) 0.025(2) -0.037(2)

loop_
_atom_site_label
_atom_site_type_symbol
_atom_site_fract_x
_atom_site_fract_y
_atom_site_fract_z
_atom_site_U_iso_or_equiv
_atom_site_thermal_displace_type
_atom_site_occupancy
_atom_site_calc_flag
Fe1 Fe 0.24859(5) 0.66154(2) 0.21707(6) 0.0302(2) Uani 1 d
C2 C 0.2141(4) 0.7930(2) 0.2606(4) 0.0316(6) Uani 1 d
C3 C 0.4959(4) 0.6041(2) 0.3487(5) 0.0373(6) Uani 1 d
C4 C 0.3756(4) 0.7718(2) 0.1797(4) 0.0335(6) Uani 1 d
B5 B 0.2744(5) 0.7609(2) 0.4924(5) 0.0376(7) Uani 1 d
B6 B 0.4356(5) 0.6541(2) 0.5436(5) 0.0381(7) Uani 1 d
B7 B 0.5256(4) 0.6688(2) 0.2055(5) 0.0357(7) Uani 1 d
B8 B 0.3853(5) 0.8360(2) 0.4207(5) 0.0404(8) Uani 1 d
B9 B 0.6363(5) 0.6664(2) 0.4863(6) 0.0405(8) Uani 1 d
B10 B 0.5762(5) 0.7673(2) 0.3673(6) 0.0409(8) Uani 1 d
B11 B 0.5110(5) 0.7573(2) 0.5998(5) 0.0415(8) Uani 1 d
C12 C 0.0481(4) 0.8573(2) 0.1602(4) 0.0346(6) Uani 1 d
C13 C -0.0048(4) 0.8689(2) -0.0535(5) 0.0404(7) Uani 1 d
C14 C -0.1609(4) 0.9274(2) -0.1453(5) 0.0439(7) Uani 1 d
C15 C -0.2669(4) 0.9763(2) -0.0242(6) 0.0484(8) Uani 1 d
C16 C -0.2150(5) 0.9667(2) 0.1884(6) 0.0492(8) Uani 1 d
C17 C -0.0596(4) 0.9075(2) 0.2799(5) 0.0418(7) Uani 1 d
C18 C 0.0711(7) 0.6422(3) -0.0711(7) 0.0743(13) Uani 1 d
C19 C -0.0201(5) 0.6672(2) 0.0696(9) 0.0745(14) Uani 1 d
C20 C 0.0416(7) 0.6060(4) 0.2258(7) 0.084(2) Uani 1 d
C21 C 0.1781(5) 0.5393(2) 0.1631(7) 0.0650(11) Uani 1 d
C22 C 0.1887(6) 0.5658(3) -0.0186(7) 0.0645(11) Uani 1 d
H3 H 0.5324(45) 0.5437(23) 0.3386(52) 0.046(9) Uiso 1 d
H4 H 0.3702(43) 0.7999(21) 0.0556(52) 0.044(9) Uiso 1 d
H5 H 0.1842(45) 0.7819(22) 0.5875(52) 0.050(9) Uiso 1 d
H6 H 0.4286(41) 0.6183(20) 0.6735(48) 0.039(8) Uiso 1 d
H7 H 0.5845(43) 0.6491(21) 0.0730(50) 0.044(9) Uiso 1 d
H8 H 0.3630(42) 0.9072(21) 0.4342(48) 0.042(8) Uiso 1 d
H9 H 0.7734(42) 0.6352(20) 0.5565(48) 0.040(8) Uiso 1 d
H10 H 0.6715(44) 0.8003(21) 0.3462(51) 0.045(9) Uiso 1 d
H11 H 0.5716(47) 0.7838(23) 0.7564(54) 0.054(10) Uiso 1 d
H13 H 0.0678(49) 0.8368(24) -0.1326(57) 0.056(10) Uiso 1 d
H14 H -0.1975(44) 0.9352(22) -0.2998(54) 0.047(9) Uiso 1 d
H15 H -0.3757(51) 1.0145(25) -0.0903(58) 0.058(10) Uiso 1 d
H16 H -0.2862(51) 1.0007(25) 0.2768(59) 0.061(11) Uiso 1 d
H17 H -0.0185(53) 0.9042(26) 0.4250(63) 0.067(12) Uiso 1 d
H18 H 0.0556 0.6731 -0.1878 0.076 Uiso 1 d
H19 H -0.1108 0.7176 0.0651 0.076 Uiso 1 d
H20 H 0.0028 0.6080 0.3440 0.076 Uiso 1 d
H21 H 0.2456 0.4886 0.2320 0.076 Uiso 1 d
H22 H 0.2666 0.5352 -0.0947 0.076 Uiso 1 d

loop_
_atom_type_symbol
_atom_type_description
_atom_type_scat_dispersion_real
_atom_type_scat_dispersion_imag
_atom_type_scat_source
C C 0.0033 0.0016 'International Tables Vol C Tables 4.2.6.8 and 6.1.1.4'
H H 0.0000 0.0000 'International Tables Vol C Tables 4.2.6.8 and 6.1.1.4'
B B 0.0013 0.0007 'International Tables Vol C Tables 4.2.6.8 and 6.1.1.4'
Fe Fe 0.3463 0.8444 'International Tables Vol C Tables 4.2.6.8 and 6.1.1.4'

loop_
_geom_angle_atom_site_label_1
_geom_angle_atom_site_label_2
_geom_angle_atom_site_label_3
_geom_angle
C3 Fe1 C2 110.98(12)
C3 Fe1 C22 98.1(2)
C2 Fe1 C22 139.6(2)
C3 Fe1 C21 89.79(14)
C2 Fe1 C21 157.19(15)
C22 Fe1 C21 38.9(2)
C3 Fe1 C20 120.1(2)
C2 Fe1 C20 116.9(2)
C22 Fe1 C20 66.1(2)
C21 Fe1 C20 40.9(2)
C3 Fe1 C18 133.3(2)
C2 Fe1 C18 103.6(2)
C22 Fe1 C18 38.0(2)
C21 Fe1 C18 65.3(2)
C20 Fe1 C18 65.6(2)
C3 Fe1 C19 155.97(14)
C2 Fe1 C19 92.68(13)
C22 Fe1 C19 63.8(2)
C21 Fe1 C19 66.18(15)
C20 Fe1 C19 39.7(2)
C18 Fe1 C19 37.5(2)
C3 Fe1 B5 86.94(13)
C2 Fe1 B5 43.81(11)
C22 Fe1 B5 169.78(14)
C21 Fe1 B5 132.9(2)
C20 Fe1 B5 103.65(15)
C18 Fe1 B5 139.2(2)
C19 Fe1 B5 108.7(2)
C3 Fe1 B6 43.32(12)
C2 Fe1 B6 87.42(12)
C22 Fe1 B6 132.2(2)
C21 Fe1 B6 102.63(14)
C20 Fe1 B6 105.1(2)
C18 Fe1 B6 167.9(2)
C19 Fe1 B6 138.6(2)
B5 Fe1 B6 48.39(13)
C3 Fe1 C4 83.21(12)
C2 Fe1 C4 40.86(10)
C22 Fe1 C4 121.52(14)
C21 Fe1 C4 158.0(2)
C20 Fe1 C4 155.5(2)
C18 Fe1 C4 105.16(14)
C19 Fe1 C4 119.2(2)
B5 Fe1 C4 67.73(11)
B6 Fe1 C4 86.47(12)
C3 Fe1 B7 42.91(12)
C2 Fe1 B7 84.10(12)
C22 Fe1 B7 100.41(14)
C21 Fe1 B7 118.4(2)
C20 Fe1 B7 158.8(2)
C18 Fe1 B7 114.6(2)
C19 Fe1 B7 150.2(2)
B5 Fe1 B7 89.37(13)
B6 Fe1 B7 71.06(12)
C4 Fe1 B7 45.40(11)
C12 C2 C4 122.1(2)
C12 C2 B5 127.3(2)
C4 C2 B5 108.1(2)
C12 C2 B8 117.1(2)
C4 C2 B8 67.5(2)
B5 C2 B8 66.8(2)
C12 C2 Fe1 124.9(2)
C4 C2 Fe1 79.5(2)
B5 C2 Fe1 76.7(2)
B8 C2 Fe1 118.0(2)
B7 C3 B6 113.1(3)
B7 C3 B9 69.1(2)
B6 C3 B9 68.7(2)
B7 C3 Fe1 79.5(2)
B6 C3 Fe1 78.5(2)
B9 C3 Fe1 118.9(2)
B7 C3 H3 123.9(21)
B6 C3 H3 121.7(21)
B9 C3 H3 120.3(22)
Fe1 C3 H3 120.8(22)
C2 C4 B10 115.2(2)
C2 C4 B7 123.0(2)
B10 C4 B7 63.0(2)
C2 C4 B8 61.2(2)
B10 C4 B8 60.2(2)
B7 C4 B8 113.5(2)
C2 C4 Fe1 59.69(14)
B10 C4 Fe1 109.5(2)
B7 C4 Fe1 67.83(14)
B8 C4 Fe1 101.9(2)
C2 C4 H4 118.7(19)
B10 C4 H4 112.7(20)
B7 C4 H4 111.6(19)
B8 C4 H4 120.0(19)
Fe1 C4 H4 131.0(20)
C2 B5 B11 108.3(2)
C2 B5 B8 59.1(2)
B11 B5 B8 57.5(2)
C2 B5 B6 117.2(2)
B11 B5 B6 58.9(2)
B8 B5 B6 107.3(2)
C2 B5 Fe1 59.50(14)
B11 B5 Fe1 105.7(2)
B8 B5 Fe1 101.6(2)
B6 B5 Fe1 66.19(15)
C2 B5 H5 118.9(18)
B11 B5 H5 121.4(19)
B8 B5 H5 123.0(18)
B6 B5 H5 117.9(17)
Fe1 B5 H5 126.9(19)
C3 B6 B11 108.0(3)
C3 B6 B9 57.4(2)
B11 B6 B9 58.2(2)
C3 B6 B5 115.4(2)
B11 B6 B5 59.5(2)
B9 B6 B5 106.6(2)
C3 B6 Fe1 58.2(2)
B11 B6 Fe1 105.6(2)
B9 B6 Fe1 98.8(2)
B5 B6 Fe1 65.41(14)
C3 B6 H6 122.6(16)
B11 B6 H6 119.9(16)
B9 B6 H6 127.1(16)
B5 B6 H6 115.2(15)
Fe1 B6 H6 127.0(16)
C3 B7 C4 115.0(2)
C3 B7 B10 107.3(2)
C4 B7 B10 57.5(2)
C3 B7 B9 57.2(2)
C4 B7 B9 103.9(2)
B10 B7 B9 57.3(2)
C3 B7 Fe1 57.62(15)
C4 B7 Fe1 66.76(14)
B10 B7 Fe1 105.2(2)
B9 B7 Fe1 97.7(2)
C3 B7 H7 126.5(16)
C4 B7 H7 113.1(16)
B10 B7 H7 117.6(17)
B9 B7 H7 129.2(17)
Fe1 B7 H7 128.1(17)
C2 B8 B11 107.3(2)
C2 B8 B10 104.4(2)
B11 B8 B10 63.1(2)
C2 B8 C4 51.3(2)
B11 B8 C4 101.4(2)
B10 B8 C4 58.0(2)
C2 B8 B5 54.1(2)
B11 B8 B5 61.2(2)
B10 B8 B5 104.6(2)
C4 B8 B5 88.7(2)
C2 B8 H8 115.4(18)
B11 B8 H8 131.0(17)
B10 B8 H8 123.5(17)
C4 B8 H8 123.5(17)
B5 B8 H8 130.9(17)
C3 B9 B10 107.2(3)
C3 B9 B11 106.8(3)
B10 B9 B11 62.8(2)
C3 B9 B6 53.9(2)
B10 B9 B6 105.1(2)
B11 B9 B6 60.2(2)
C3 B9 B7 53.7(2)
B10 B9 B7 60.8(2)
B11 B9 B7 104.9(2)
B6 B9 B7 92.4(2)
C3 B9 H9 119.1(17)
B10 B9 H9 122.6(17)
B11 B9 H9 125.3(17)
B6 B9 H9 128.7(16)
B7 B9 H9 125.4(16)
C4 B10 B9 109.2(2)
C4 B10 B8 61.7(2)
B9 B10 B8 112.1(2)
C4 B10 B7 59.5(2)
B9 B10 B7 61.9(2)
B8 B10 B7 111.9(2)
C4 B10 B11 100.5(2)
B9 B10 B11 58.9(2)
B8 B10 B11 58.1(2)
B7 B10 B11 103.0(2)
C4 B10 H10 119.3(18)
B9 B10 H10 123.0(17)
B8 B10 H10 116.1(17)
B7 B10 H10 120.7(18)
B11 B10 H10 131.1(18)
B8 B11 B9 112.2(2)
B8 B11 B6 112.6(2)
B9 B11 B6 61.6(2)
B8 B11 B5 61.3(2)
B9 B11 B5 110.9(2)
B6 B11 B5 61.5(2)
B8 B11 B10 58.9(2)
B9 B11 B10 58.3(2)
B6 B11 B10 102.9(2)
B5 B11 B10 101.8(2)
B8 B11 H11 115.7(18)
B9 B11 H11 119.1(18)
B6 B11 H11 124.4(18)
B5 B11 H11 124.0(19)
B10 B11 H11 124.8(19)
C13 C12 C17 117.9(3)
C13 C12 C2 121.8(2)
C17 C12 C2 120.3(3)
C14 C13 C12 121.2(3)
C14 C13 H13 120.6(23)
C12 C13 H13 118.2(23)
C15 C14 C13 120.0(3)
C15 C14 H14 119.6(19)
C13 C14 H14 120.4(19)
C16 C15 C14 119.5(3)
C16 C15 H15 121.5(22)
C14 C15 H15 118.9(22)
C15 C16 C17 120.4(3)
C15 C16 H16 121.1(23)
C17 C16 H16 118.5(23)
C16 C17 C12 120.8(3)
C16 C17 H17 120.9(24)
C12 C17 H17 118.0(24)
C19 C18 C22 109.3(4)
C19 C18 Fe1 71.5(3)
C22 C18 Fe1 70.5(2)
C18 C19 C20 109.6(4)
C18 C19 Fe1 71.0(2)
C20 C19 Fe1 69.8(2)
C19 C20 C21 104.8(4)
C19 C20 Fe1 70.5(2)
C21 C20 Fe1 69.4(2)
C22 C21 C20 106.0(4)
C22 C21 Fe1 70.3(2)
C20 C21 Fe1 69.6(2)
C18 C22 C21 110.3(4)
C18 C22 Fe1 71.5(2)
C21 C22 Fe1 70.8(2)

loop_
_geom_bond_atom_site_label_1
_geom_bond_atom_site_label_2
_geom_bond_distance
Fe1 C3 1.955(3)
Fe1 C2 1.982(3)
Fe1 C22 2.050(3)
Fe1 C21 2.058(4)
Fe1 C20 2.060(3)
Fe1 C18 2.063(4)
Fe1 C19 2.068(4)
Fe1 B5 2.239(3)
Fe1 B6 2.253(3)
Fe1 C4 2.258(3)
Fe1 B7 2.275(3)
C2 C12 1.492(4)
C2 C4 1.502(4)
C2 B5 1.593(4)
C2 B8 1.686(5)
C3 B7 1.576(4)
C3 B6 1.578(4)
C3 B9 1.645(5)
C3 H3 0.91(3)
C4 B10 1.712(5)
C4 B7 1.750(4)
C4 B8 1.777(4)
C4 H4 0.97(3)
B5 B11 1.805(5)
B5 B8 1.807(5)
B5 B6 1.841(5)
B5 H5 1.07(3)
B6 B11 1.794(5)
B6 B9 1.819(5)
B6 H6 1.11(3)
B7 B10 1.808(5)
B7 B9 1.828(5)
B7 H7 1.11(3)
B8 B11 1.737(5)
B8 B10 1.752(5)
B8 H8 1.07(3)
B9 B10 1.745(5)
B9 B11 1.757(5)
B9 H9 1.08(3)
B10 B11 1.825(5)
B10 H10 1.06(3)
B11 H11 1.09(4)
C12 C13 1.392(4)
C12 C17 1.392(4)
C13 C14 1.383(4)
C13 H13 0.92(4)
C14 C15 1.382(5)
C14 H14 1.00(3)
C15 C16 1.379(5)
C15 H15 0.95(4)
C16 C17 1.383(5)
C16 H16 0.97(4)
C17 H17 0.93(4)
C18 C19 1.329(7)
C18 C22 1.339(6)
C19 C20 1.402(7)
C20 C21 1.440(6)
C21 C22 1.368(6)
